data_7711115
loop_
_publ_author_name
'Essalhi, Mohamed'
'Mohan, Midhun'
'Marineau-Plante, Gabriel'
'Schlachter, Adrien Camille'
'Maris, Thierry'
'Harvey, Pierre D.'
'Duong, Adam'

_publ_section_title
;
 S-Heptazine N-Ligand Based Luminescent Coordination Materials: Synthesis,
 Structural and Luminescent Studies of Lanthanide-Cyamelurate Networks
;
_journal_name_full 'Dalton Transactions'
_journal_paper_doi 10.1039/D2DT01924H
_journal_year 2022
_chemical_formula_moiety 'C6 H14 Eu N7 O10'
_chemical_formula_sum 'C6 H14 Eu N7 O10'
_chemical_formula_weight 496.20
_space_group_crystal_system monoclinic
_space_group_IT_number 14
_space_group_name_Hall '-P 2yn'
_space_group_name_H-M_alt 'P 1 21/n 1'
_atom_sites_solution_hydrogens difmap
_atom_sites_solution_primary dual
_audit_creation_date 2022-03-09
_audit_creation_method
;
Olex2 1.5
(compiled 2021.12.09 svn.r5202d8cf for OlexSys, GUI svn.r6439)
;
_audit_update_record
;
2022-06-10 deposited with the CCDC.	2022-09-01 downloaded from the CCDC.
;
_cell_angle_alpha 90
_cell_angle_beta 93.608(2)
_cell_angle_gamma 90
_cell_formula_units_Z 4
_cell_length_a 11.8872(6)
_cell_length_b 6.8605(3)
_cell_length_c 16.7718(8)
_cell_measurement_reflns_used 9957
_cell_measurement_temperature 295
_cell_measurement_theta_max 70.317
_cell_measurement_theta_min 4.431
_cell_volume 1365.07(11)
_computing_cell_refinement
;
SAINT (2017) V8.38A; Integration Software for Single Crystal Data.
Bruker AXS Inc., Madison, WI 53719-1173.
;
_computing_data_collection
;
APEX 3 (2019) Bruker AXS Inc., Madison, WI 53719-1173.
;
_computing_data_reduction
;
SAINT (2017) V8.38A; Integration Software for Single Crystal Data.
Bruker AXS Inc., Madison, WI 53719-1173.
;
_computing_molecular_graphics 'Olex2 1.5 (Dolomanov et al., 2009)'
_computing_publication_material 'Olex2 1.5 (Dolomanov et al., 2009)'
_computing_structure_refinement 'XL  (Sheldrick, 2008)'
_computing_structure_solution 'XT  (Sheldrick, 2015)'
_diffrn_ambient_temperature 295
_diffrn_detector_area_resol_mean 8.3
_diffrn_detector_type 'Bruker APEX2 CCD'
_diffrn_measured_fraction_theta_full 0.998
_diffrn_measured_fraction_theta_max 0.986
_diffrn_measurement_device 'three-circle diffractometer'
_diffrn_measurement_device_type 'Bruker Smart APEX'
_diffrn_measurement_method '\w scans'
_diffrn_radiation_type CuK\a
_diffrn_radiation_wavelength 1.54178
_diffrn_reflns_av_R_equivalents 0.0440
_diffrn_reflns_av_unetI/netI 0.0222
_diffrn_reflns_Laue_measured_fraction_full 0.998
_diffrn_reflns_Laue_measured_fraction_max 0.986
_diffrn_reflns_limit_h_max 14
_diffrn_reflns_limit_h_min -14
_diffrn_reflns_limit_k_max 8
_diffrn_reflns_limit_k_min -8
_diffrn_reflns_limit_l_max 20
_diffrn_reflns_limit_l_min -20
_diffrn_reflns_number 23809
_diffrn_reflns_point_group_measured_fraction_full 0.998
_diffrn_reflns_point_group_measured_fraction_max 0.986
_diffrn_reflns_theta_full 67.679
_diffrn_reflns_theta_max 70.695
_diffrn_reflns_theta_min 4.430
_exptl_absorpt_coefficient_mu 33.639
_exptl_absorpt_correction_T_max 0.1348
_exptl_absorpt_correction_T_min 0.0191
_exptl_absorpt_correction_type multi-scan
_exptl_absorpt_process_details
;
SADABS-2016/2 (Bruker,2016/2) was used for absorption correction.
wR2(int) was 0.1836 before and 0.0631 after correction.
The Ratio of minimum to maximum transmission is 0.1417.
The \l/2 correction factor is Not present.
;
_exptl_crystal_colour 'clear light colourless'
_exptl_crystal_colour_lustre clear
_exptl_crystal_colour_modifier light
_exptl_crystal_colour_primary colourless
_exptl_crystal_density_diffrn 2.414
_exptl_crystal_description needle
_exptl_crystal_F_000 968
_exptl_crystal_size_max 0.28
_exptl_crystal_size_mid 0.05
_exptl_crystal_size_min 0.05
_refine_diff_density_max 0.495
_refine_diff_density_min -0.886
_refine_diff_density_rms 0.130
_refine_ls_extinction_method none
_refine_ls_goodness_of_fit_ref 1.065
_refine_ls_hydrogen_treatment refxyz
_refine_ls_matrix_type full
_refine_ls_number_parameters 261
_refine_ls_number_reflns 2598
_refine_ls_number_restraints 113
_refine_ls_restrained_S_all 1.043
_refine_ls_R_factor_all 0.0339
_refine_ls_R_factor_gt 0.0331
_refine_ls_shift/su_max 0.001
_refine_ls_shift/su_mean 0.000
_refine_ls_structure_factor_coef Fsqd
_refine_ls_weighting_details 'w=1/[\s^2^(Fo^2^)+(0.0630P)^2^] where P=(Fo^2^+2Fc^2^)/3'
_refine_ls_weighting_scheme calc
_refine_ls_wR_factor_gt 0.0769
_refine_ls_wR_factor_ref 0.0774
_reflns_Friedel_coverage 0.000
_reflns_number_gt 2510
_reflns_number_total 2598
_reflns_threshold_expression 'I > 2\s(I)'
_cod_data_source_file d2dt01924h2.cif
_cod_data_source_block eu-cy
_cod_database_code 7711115
_shelx_shelxl_version_number 2019/1
_shelx_space_group_comment
;
The symmetry employed for this shelxl refinement is uniquely defined
by the following loop, which should always be used as a source of
symmetry information in preference to the above space-group names.
They are only intended as comments.
;
_shelx_estimated_absorpt_t_max 0.284
_shelx_estimated_absorpt_t_min 0.038
_olex2_refinement_description
;
1. Fixed Uiso
 At 1.5 times of:
  All O(H,H) groups
2. Restrained distances
 H6A-H7A_$6
 2.22 with sigma of 0.02
 O4-H4A \\sim O4-H4B \\sim O5-H5A \\sim O5-H5B \\sim O6-H6A \\sim O6-H6B \\sim
O7-H7A \\sim O7-H7B \\sim O8-
 H8A \\sim O8-H8B \\sim O9-H9A \\sim O9-H9B \\sim O10-H10A \\sim O10-H10B
 with sigma of 0.02
 H4A-H4B \\sim H5A-H5B \\sim H6A-H6B \\sim H7A-H7B \\sim H8A-H8B \\sim H9A-H9B
\\sim H10A-H10B
 with sigma of 0.02
;
_olex2_submission_special_instructions 'No special instructions were received'

loop_
_space_group_symop_operation_xyz
'x, y, z'
'-x+1/2, y+1/2, -z+1/2'
'-x, -y, -z'
'x-1/2, -y-1/2, z-1/2'

loop_
_atom_site_label
_atom_site_type_symbol
_atom_site_fract_x
_atom_site_fract_y
_atom_site_fract_z
_atom_site_U_iso_or_equiv
_atom_site_adp_type
_atom_site_occupancy
_atom_site_site_symmetry_order
_atom_site_calc_flag
_atom_site_refinement_flags_posn
_atom_site_refinement_flags_adp
_atom_site_refinement_flags_occupancy
_atom_site_disorder_assembly
_atom_site_disorder_group
Eu1 Eu 0.51897(2) 0.63787(2) 0.17671(2) 0.03567(10) Uani 1 1 d . . . . .
O1 O 0.6663(2) 0.7678(4) 0.27190(14) 0.0504(6) Uani 1 1 d . . . . .
O2 O 0.17940(19) 0.5930(4) 0.44933(16) 0.0466(5) Uani 1 1 d . . . . .
O3 O 0.6490(2) 0.8566(4) 0.67594(16) 0.0490(6) Uani 1 1 d . . . . .
N1 N 0.5075(2) 0.6930(5) 0.32751(16) 0.0423(5) Uani 1 1 d . . . . .
N2 N 0.3398(3) 0.6316(4) 0.3861(2) 0.0437(6) Uani 1 1 d . . . . .
N3 N 0.6719(2) 0.7954(4) 0.40713(17) 0.0429(5) Uani 1 1 d . . . . .
N4 N 0.4999(2) 0.7359(4) 0.46563(15) 0.0381(5) Uani 1 1 d . . . . .
N5 N 0.3308(2) 0.6811(4) 0.52765(17) 0.0417(5) Uani 1 1 d . . . . .
N6 N 0.6617(2) 0.8381(4) 0.54235(19) 0.0415(6) Uani 1 1 d . . . . .
N7 N 0.4887(2) 0.7768(4) 0.60489(16) 0.0415(5) Uani 1 1 d . . . . .
C1 C 0.6172(3) 0.7531(5) 0.33625(19) 0.0411(6) Uani 1 1 d . . . . .
C2 C 0.4468(3) 0.6849(5) 0.39175(19) 0.0378(6) Uani 1 1 d . . . . .
C3 C 0.2836(3) 0.6356(4) 0.4544(2) 0.0416(7) Uani 1 1 d . . . . .
C4 C 0.6136(2) 0.7908(4) 0.47194(18) 0.0380(6) Uani 1 1 d . . . . .
C5 C 0.4387(2) 0.7308(4) 0.53445(18) 0.0373(6) Uani 1 1 d . . . . .
C6 C 0.6000(3) 0.8233(5) 0.6085(2) 0.0412(6) Uani 1 1 d . . . . .
O4 O 0.6819(2) 0.5875(4) 0.10712(17) 0.0493(5) Uani 1 1 d D . . . .
H4A H 0.717(4) 0.480(4) 0.105(3) 0.073(15) Uiso 1 1 d D . . . .
H4B H 0.730(3) 0.669(5) 0.092(3) 0.054(12) Uiso 1 1 d D . . . .
O5 O 0.5875(2) 0.9410(4) 0.1096(2) 0.0597(7) Uani 1 1 d D . . . .
H5A H 0.625(5) 0.948(8) 0.069(3) 0.090 Uiso 1 1 d D U . . .
H5B H 0.572(5) 1.057(4) 0.121(4) 0.090 Uiso 1 1 d D U . . .
O6 O 0.39240(19) 0.7121(4) 0.05563(14) 0.0446(5) Uani 1 1 d D . . . .
H6A H 0.382(4) 0.833(3) 0.048(2) 0.067 Uiso 1 1 d D U . . .
H6B H 0.327(2) 0.665(6) 0.050(4) 0.067 Uiso 1 1 d D U . . .
O7 O 0.4991(2) 0.3499(4) 0.08553(17) 0.0489(6) Uani 1 1 d D . . . .
H7A H 0.529(4) 0.337(7) 0.041(2) 0.073 Uiso 1 1 d D U . . .
H7B H 0.438(3) 0.288(8) 0.077(3) 0.073 Uiso 1 1 d D U . . .
O8 O 0.4004(2) 0.9192(4) 0.20004(15) 0.0541(6) Uani 1 1 d D . . . .
H8A H 0.370(5) 0.990(7) 0.164(2) 0.081 Uiso 1 1 d D U . . .
H8B H 0.392(5) 0.983(8) 0.2425(19) 0.081 Uiso 1 1 d D U . . .
O9 O 0.3516(2) 0.4602(4) 0.20303(15) 0.0491(5) Uani 1 1 d D . . . .
H9A H 0.347(4) 0.382(7) 0.241(3) 0.074 Uiso 1 1 d D U . . .
H9B H 0.286(2) 0.507(7) 0.195(3) 0.074 Uiso 1 1 d D U . . .
O10 O 0.6021(2) 0.3479(4) 0.24595(18) 0.0521(6) Uani 1 1 d D . . . .
H10A H 0.579(4) 0.302(9) 0.289(2) 0.078 Uiso 1 1 d D U . . .
H10B H 0.670(2) 0.310(8) 0.248(3) 0.078 Uiso 1 1 d D U . . .

loop_
_atom_site_aniso_label
_atom_site_aniso_U_11
_atom_site_aniso_U_22
_atom_site_aniso_U_33
_atom_site_aniso_U_23
_atom_site_aniso_U_13
_atom_site_aniso_U_12
Eu1 0.03575(14) 0.04161(15) 0.02958(14) -0.00040(5) 0.00152(8) 0.00120(5)
O1 0.0462(11) 0.0705(16) 0.0347(11) -0.0030(11) 0.0052(9) -0.0114(11)
O2 0.0360(11) 0.0495(11) 0.0544(14) -0.0015(11) 0.0024(9) -0.0031(9)
O3 0.0476(13) 0.0662(16) 0.0329(12) -0.0069(9) -0.0004(10) -0.0017(9)
N1 0.0405(12) 0.0526(14) 0.0339(13) 0.0005(12) 0.0029(9) -0.0040(13)
N2 0.0393(14) 0.0505(16) 0.0411(16) -0.0026(10) 0.0005(12) -0.0027(9)
N3 0.0416(12) 0.0509(15) 0.0363(12) 0.0011(12) 0.0029(10) -0.0049(11)
N4 0.0383(12) 0.0431(13) 0.0329(11) 0.0009(10) 0.0024(9) 0.0000(9)
N5 0.0400(13) 0.0464(13) 0.0391(13) 0.0007(12) 0.0054(10) 0.0008(11)
N6 0.0402(14) 0.0484(14) 0.0359(14) -0.0017(11) 0.0018(11) -0.0025(10)
N7 0.0419(12) 0.0488(14) 0.0340(11) -0.0018(11) 0.0041(9) -0.0007(10)
C1 0.0424(13) 0.0468(14) 0.0341(13) -0.0013(12) 0.0015(11) -0.0039(11)
C2 0.0393(14) 0.0418(13) 0.0319(14) -0.0012(12) 0.0003(11) -0.0001(12)
C3 0.0419(16) 0.0392(16) 0.0436(19) -0.0006(11) 0.0019(14) 0.0004(10)
C4 0.0394(14) 0.0396(15) 0.0349(13) 0.0019(12) 0.0011(11) -0.0003(11)
C5 0.0399(13) 0.0392(14) 0.0328(13) 0.0000(11) 0.0040(11) 0.0015(10)
C6 0.0450(16) 0.0435(14) 0.0349(15) -0.0021(13) 0.0021(12) 0.0008(13)
O4 0.0458(12) 0.0471(12) 0.0567(15) 0.0040(12) 0.0168(10) 0.0047(10)
O5 0.0597(14) 0.0510(14) 0.0706(18) 0.0115(14) 0.0214(13) 0.0062(11)
O6 0.0443(11) 0.0505(13) 0.0384(11) -0.0012(10) -0.0005(9) 0.0019(10)
O7 0.0487(14) 0.0547(15) 0.0436(14) -0.0061(10) 0.0043(11) -0.0053(9)
O8 0.0653(15) 0.0593(15) 0.0373(12) -0.0035(12) 0.0010(11) 0.0178(13)
O9 0.0428(11) 0.0596(14) 0.0453(12) 0.0058(11) 0.0046(9) -0.0007(10)
O10 0.0469(14) 0.0658(16) 0.0440(14) 0.0123(10) 0.0052(11) 0.0090(10)

loop_
_atom_type_symbol
_atom_type_description
_atom_type_scat_dispersion_real
_atom_type_scat_dispersion_imag
_atom_type_scat_source
C C 0.0181 0.0091 'International Tables Vol C Tables 4.2.6.8 and 6.1.1.4'
H H 0.0000 0.0000 'International Tables Vol C Tables 4.2.6.8 and 6.1.1.4'
Eu Eu -8.9294 11.1857 'International Tables Vol C Tables 4.2.6.8 and 6.1.1.4'
N N 0.0311 0.0180 'International Tables Vol C Tables 4.2.6.8 and 6.1.1.4'
O O 0.0492 0.0322 'International Tables Vol C Tables 4.2.6.8 and 6.1.1.4'

loop_
_geom_angle_atom_site_label_1
_geom_angle_atom_site_label_2
_geom_angle_atom_site_label_3
_geom_angle
_geom_angle_site_symmetry_1
_geom_angle_site_symmetry_3
_geom_angle_publ_flag
O1 Eu1 N1 52.26(8) . . ?
O1 Eu1 O5 75.79(10) . . ?
O1 Eu1 O6 145.03(9) . . ?
O1 Eu1 O7 135.96(10) . . ?
O1 Eu1 O10 74.95(10) . . ?
O4 Eu1 O1 78.48(9) . . ?
O4 Eu1 N1 127.40(10) . . ?
O4 Eu1 O5 66.45(9) . . ?
O4 Eu1 O6 95.69(9) . . ?
O4 Eu1 O7 68.22(9) . . ?
O4 Eu1 O8 134.41(10) . . ?
O4 Eu1 O9 137.43(9) . . ?
O4 Eu1 O10 78.34(9) . . ?
O5 Eu1 N1 110.87(10) . . ?
O6 Eu1 N1 134.61(8) . . ?
O6 Eu1 O5 70.41(10) . . ?
O7 Eu1 N1 135.20(10) . . ?
O7 Eu1 O5 113.52(10) . . ?
O7 Eu1 O6 68.64(9) . . ?
O8 Eu1 O1 90.23(10) . . ?
O8 Eu1 N1 70.01(9) . . ?
O8 Eu1 O5 67.97(10) . . ?
O8 Eu1 O6 69.19(8) . . ?
O8 Eu1 O7 133.71(10) . . ?
O8 Eu1 O10 141.14(10) . . ?
O9 Eu1 O1 129.00(8) . . ?
O9 Eu1 N1 78.32(9) . . ?
O9 Eu1 O5 142.72(9) . . ?
O9 Eu1 O6 77.85(8) . . ?
O9 Eu1 O7 70.33(9) . . ?
O9 Eu1 O8 83.00(10) . . ?
O9 Eu1 O10 79.43(9) . . ?
O10 Eu1 N1 72.62(10) . . ?
O10 Eu1 O5 137.76(10) . . ?
O10 Eu1 O6 138.20(9) . . ?
O10 Eu1 O7 70.84(10) . . ?
C1 O1 Eu1 100.19(19) . . ?
C1 N1 Eu1 92.32(18) . . ?
C2 N1 Eu1 148.6(2) . . ?
C2 N1 C1 119.1(3) . . ?
C2 N2 C3 117.0(3) . . ?
C4 N3 C1 118.0(3) . . ?
C2 N4 C4 120.9(3) . . ?
C2 N4 C5 119.6(3) . . ?
C4 N4 C5 119.5(3) . . ?
C5 N5 C3 118.7(3) . . ?
C4 N6 C6 118.8(3) . . ?
C5 N7 C6 118.4(3) . . ?
O1 C1 N1 115.0(3) . . ?
O1 C1 N3 120.8(3) . . ?
N3 C1 N1 124.3(3) . . ?
N1 C2 N4 117.9(3) . . ?
N2 C2 N1 121.3(3) . . ?
N2 C2 N4 120.8(3) . . ?
O2 C3 N2 117.8(3) . . ?
O2 C3 N5 117.4(3) . . ?
N5 C3 N2 124.8(3) . . ?
N3 C4 N4 119.7(3) . . ?
N6 C4 N3 120.6(3) . . ?
N6 C4 N4 119.7(3) . . ?
N5 C5 N4 119.0(3) . . ?
N5 C5 N7 120.9(3) . . ?
N7 C5 N4 120.0(3) . . ?
O3 C6 N6 118.1(3) . . ?
O3 C6 N7 118.4(3) . . ?
N7 C6 N6 123.4(3) . . ?
Eu1 O4 H4A 125(3) . . ?
Eu1 O4 H4B 130(3) . . ?
H4A O4 H4B 102(3) . . ?
Eu1 O5 H5A 128(4) . . ?
Eu1 O5 H5B 127(4) . . ?
H5A O5 H5B 105(3) . . ?
Eu1 O6 H6A 114(3) . . ?
Eu1 O6 H6B 121(4) . . ?
H6A O6 H6B 103(3) . . ?
Eu1 O7 H7A 126(3) . . ?
Eu1 O7 H7B 123(4) . . ?
H7A O7 H7B 102(3) . . ?
Eu1 O8 H8A 125(4) . . ?
Eu1 O8 H8B 130(4) . . ?
H8A O8 H8B 104(3) . . ?
Eu1 O9 H9A 124(4) . . ?
Eu1 O9 H9B 123(4) . . ?
H9A O9 H9B 105(3) . . ?
Eu1 O10 H10A 124(4) . . ?
Eu1 O10 H10B 128(4) . . ?
H10A O10 H10B 102(3) . . ?

loop_
_geom_bond_atom_site_label_1
_geom_bond_atom_site_label_2
_geom_bond_distance
_geom_bond_site_symmetry_2
_geom_bond_publ_flag
Eu1 O1 2.461(2) . ?
Eu1 N1 2.569(3) . ?
Eu1 O4 2.349(2) . ?
Eu1 O5 2.524(3) . ?
Eu1 O6 2.503(2) . ?
Eu1 O7 2.500(3) . ?
Eu1 O8 2.435(3) . ?
Eu1 O9 2.398(2) . ?
Eu1 O10 2.478(3) . ?
O1 C1 1.263(4) . ?
O2 C3 1.270(4) . ?
O3 C6 1.261(4) . ?
N1 C1 1.366(4) . ?
N1 C2 1.335(4) . ?
N2 C2 1.322(4) . ?
N2 C3 1.363(5) . ?
N3 C1 1.351(4) . ?
N3 C4 1.326(4) . ?
N4 C2 1.399(4) . ?
N4 C4 1.401(4) . ?
N4 C5 1.403(4) . ?
N5 C3 1.355(5) . ?
N5 C5 1.326(4) . ?
N6 C4 1.320(4) . ?
N6 C6 1.371(4) . ?
N7 C5 1.326(4) . ?
N7 C6 1.359(4) . ?
O4 H4A 0.85(2) . ?
O4 H4B 0.85(2) . ?
O5 H5A 0.84(2) . ?
O5 H5B 0.84(2) . ?
O6 H6A 0.85(2) . ?
O6 H6B 0.84(2) . ?
O7 H7A 0.85(2) . ?
O7 H7B 0.85(2) . ?
O8 H8A 0.84(2) . ?
O8 H8B 0.85(2) . ?
O9 H9A 0.83(2) . ?
O9 H9B 0.84(2) . ?
O10 H10A 0.85(2) . ?
O10 H10B 0.84(2) . ?

loop_
_geom_hbond_atom_site_label_D
_geom_hbond_atom_site_label_H
_geom_hbond_atom_site_label_A
_geom_hbond_distance_DH
_geom_hbond_distance_HA
_geom_hbond_distance_DA
_geom_hbond_angle_DHA
_geom_hbond_site_symmetry_A
_geom_hbond_publ_flag
O4 H4A N3 0.85(2) 1.85(3) 2.673(4) 163(4) 2_645 yes
O4 H4B N5 0.85(2) 1.95(3) 2.779(4) 163(5) 4_675 yes
O5 H5A O2 0.84(2) 2.16(3) 2.974(4) 162(6) 4_675 yes
O5 H5B O7 0.84(2) 2.25(4) 3.014(4) 151(6) 1_565 yes
O6 H6A O2 0.85(2) 1.93(2) 2.748(4) 162(3) 2 yes
O6 H6B N6 0.84(2) 1.96(3) 2.759(4) 158(4) 4_575 yes
O7 H7A O6 0.85(2) 1.95(2) 2.799(4) 175(5) 3_665 yes
O7 H7B O2 0.85(2) 1.96(3) 2.792(4) 166(6) 2_545 yes
O8 H8A O2 0.84(2) 2.07(3) 2.881(4) 160(5) 2 yes
O8 H8B O3 0.85(2) 1.85(3) 2.682(4) 169(5) 3_676 yes
O9 H9A O3 0.83(2) 2.15(2) 2.974(4) 169(5) 3_666 yes
O9 H9B O3 0.84(2) 1.89(2) 2.729(4) 173(5) 4_575 yes
O10 H10A N7 0.85(2) 2.07(2) 2.914(4) 172(5) 3_666 yes
O10 H10B O1 0.84(2) 2.02(2) 2.842(4) 165(5) 2_645 yes

loop_
_geom_torsion_atom_site_label_1
_geom_torsion_atom_site_label_2
_geom_torsion_atom_site_label_3
_geom_torsion_atom_site_label_4
_geom_torsion
_geom_torsion_site_symmetry_1
_geom_torsion_site_symmetry_2
_geom_torsion_site_symmetry_3
_geom_torsion_site_symmetry_4
_geom_torsion_publ_flag
Eu1 O1 C1 N1 -5.3(3) . . . . ?
Eu1 O1 C1 N3 174.9(3) . . . . ?
Eu1 N1 C1 O1 5.0(3) . . . . ?
Eu1 N1 C1 N3 -175.2(3) . . . . ?
Eu1 N1 C2 N2 -3.2(7) . . . . ?
Eu1 N1 C2 N4 177.2(3) . . . . ?
C1 N1 C2 N2 178.6(3) . . . . ?
C1 N1 C2 N4 -1.0(5) . . . . ?
C1 N3 C4 N4 2.4(5) . . . . ?
C1 N3 C4 N6 -177.4(3) . . . . ?
C2 N1 C1 O1 -175.9(3) . . . . ?
C2 N1 C1 N3 3.9(5) . . . . ?
C2 N2 C3 O2 177.0(3) . . . . ?
C2 N2 C3 N5 -3.3(5) . . . . ?
C2 N4 C4 N3 0.3(4) . . . . ?
C2 N4 C4 N6 -180.0(3) . . . . ?
C2 N4 C5 N5 -1.3(4) . . . . ?
C2 N4 C5 N7 179.2(3) . . . . ?
C3 N2 C2 N1 -177.3(3) . . . . ?
C3 N2 C2 N4 2.3(5) . . . . ?
C3 N5 C5 N4 0.5(5) . . . . ?
C3 N5 C5 N7 180.0(3) . . . . ?
C4 N3 C1 O1 175.2(3) . . . . ?
C4 N3 C1 N1 -4.6(5) . . . . ?
C4 N4 C2 N1 -1.0(5) . . . . ?
C4 N4 C2 N2 179.4(3) . . . . ?
C4 N4 C5 N5 179.1(3) . . . . ?
C4 N4 C5 N7 -0.4(4) . . . . ?
C4 N6 C6 O3 175.4(3) . . . . ?
C4 N6 C6 N7 -5.4(5) . . . . ?
C5 N4 C2 N1 179.4(3) . . . . ?
C5 N4 C2 N2 -0.2(5) . . . . ?
C5 N4 C4 N3 179.9(3) . . . . ?
C5 N4 C4 N6 -0.4(4) . . . . ?
C5 N5 C3 O2 -178.4(3) . . . . ?
C5 N5 C3 N2 1.9(5) . . . . ?
C5 N7 C6 O3 -176.2(3) . . . . ?
C5 N7 C6 N6 4.6(5) . . . . ?
C6 N6 C4 N3 -177.1(3) . . . . ?
C6 N6 C4 N4 3.1(4) . . . . ?
C6 N7 C5 N4 -1.6(4) . . . . ?
C6 N7 C5 N5 178.9(3) . . . . ?
